data_4036138
loop_
_publ_author_name
'Wang, Dong-Ling'
'Liang, Zhi-Qin'
'Chen, Kun-Quan'
'Sun, De-Qun'
'Ye, Song'

_publ_section_title
;
 Enantioselective N-heterocyclic carbene-catalyzed synthesis of
 trifluoromethyldihydropyridinones.
;
_journal_issue 11
_journal_name_full 'The Journal of organic chemistry'
_journal_page_first 5900
_journal_page_last 5905
_journal_paper_doi 10.1021/acs.joc.5b00232
_journal_volume 80
_journal_year 2015
_chemical_absolute_configuration ad
_chemical_formula_moiety 'C24 H23 Br F3 N O3'
_chemical_formula_sum 'C24 H23 Br F3 N O3'
_chemical_formula_weight 510.34
_space_group_crystal_system tetragonal
_space_group_IT_number 76
_space_group_name_Hall 'P 4w'
_space_group_name_H-M_alt 'P 41'
_atom_sites_solution_hydrogens geom
_audit_creation_date 2014-10-22
_audit_creation_method
;
Olex2 1.2
(compiled 2013.12.10 svn.r2850 for OlexSys, GUI svn.r4736)
;
_cell_angle_alpha 90
_cell_angle_beta 90
_cell_angle_gamma 90
_cell_formula_units_Z 4
_cell_length_a 11.971(2)
_cell_length_b 11.971(2)
_cell_length_c 16.556(3)
_cell_measurement_reflns_used 6779
_cell_measurement_temperature 173.1500
_cell_measurement_theta_max 27.4817
_cell_measurement_theta_min 1.7006
_cell_volume 2372.6(7)
_computing_cell_refinement 'CrystalClear (Rigaku Inc., 2007)'
_computing_data_collection 'CrystalClear (Rigaku Inc., 2007)'
_computing_data_reduction 'CrystalClear (Rigaku Inc., 2007)'
_computing_molecular_graphics 'Olex2 (Dolomanov et al., 2009)'
_computing_publication_material 'Olex2 (Dolomanov et al., 2009)'
_computing_structure_refinement 'SHELXL (Sheldrick, 2013)'
_computing_structure_solution
;
'SHELXS (Sheldrick, 2013)'
;
_diffrn_ambient_temperature 173.1500
_diffrn_detector_area_resol_mean 28.5714
_diffrn_measured_fraction_theta_full 0.998
_diffrn_measured_fraction_theta_max 0.998
_diffrn_measurement_device
;
Saturn724+ (2x2 bin mode)
;
_diffrn_measurement_device_details
;
AFC10: Fixed Chi 2 circle
;
_diffrn_measurement_device_type 'Saturn724+ CCD'
_diffrn_measurement_method '\w scans at fixed \c = 45\%'
_diffrn_orient_matrix_type d*Trek
_diffrn_orient_matrix_UB_11 0.0123
_diffrn_orient_matrix_UB_12 -0.0775
_diffrn_orient_matrix_UB_13 -0.0286
_diffrn_orient_matrix_UB_21 0.0562
_diffrn_orient_matrix_UB_22 0.0149
_diffrn_orient_matrix_UB_23 -0.0162
_diffrn_orient_matrix_UB_31 0.0279
_diffrn_orient_matrix_UB_32 -0.0233
_diffrn_orient_matrix_UB_33 0.0752
_diffrn_radiation_detector CCD
_diffrn_radiation_monochromator 'Graphite Monochromator'
_diffrn_radiation_type MoK\a
_diffrn_radiation_wavelength 0.71073
_diffrn_reflns_av_R_equivalents 0.0408
_diffrn_reflns_av_unetI/netI 0.0378
_diffrn_reflns_Laue_measured_fraction_full 0.998
_diffrn_reflns_Laue_measured_fraction_max 0.998
_diffrn_reflns_limit_h_max 15
_diffrn_reflns_limit_h_min -15
_diffrn_reflns_limit_k_max 13
_diffrn_reflns_limit_k_min -15
_diffrn_reflns_limit_l_max 21
_diffrn_reflns_limit_l_min -21
_diffrn_reflns_number 18348
_diffrn_reflns_point_group_measured_fraction_full 0.990
_diffrn_reflns_point_group_measured_fraction_max 0.990
_diffrn_reflns_theta_full 26.000
_diffrn_reflns_theta_max 27.473
_diffrn_reflns_theta_min 2.406
_diffrn_source 'Sealed Tube'
_diffrn_source_current 30.0000
_diffrn_source_power 1.5000
_diffrn_source_voltage 50.0000
_exptl_absorpt_coefficient_mu 1.781
_exptl_absorpt_correction_T_max 1.0000
_exptl_absorpt_correction_T_min 0.7700
_exptl_absorpt_correction_type multi-scan
_exptl_absorpt_process_details 'CrystalClear (Rigaku Inc., 2007)'
_exptl_crystal_colour Colorless
_exptl_crystal_density_diffrn 1.429
_exptl_crystal_description block
_exptl_crystal_F_000 1040
_exptl_crystal_size_max 0.47
_exptl_crystal_size_mid 0.42
_exptl_crystal_size_min 0.36
_refine_diff_density_max 0.194
_refine_diff_density_min -0.392
_refine_diff_density_rms 0.044
_refine_ls_abs_structure_details
;
 Flack x determined using 2051 quotients [(I+)-(I-)]/[(I+)+(I-)]
 (Parsons and Flack (2004), Acta Cryst. A60, s61).
;
_refine_ls_abs_structure_Flack -0.003(5)
_refine_ls_extinction_method none
_refine_ls_goodness_of_fit_ref 1.114
_refine_ls_hydrogen_treatment constr
_refine_ls_matrix_type full
_refine_ls_number_parameters 292
_refine_ls_number_reflns 5395
_refine_ls_number_restraints 1
_refine_ls_restrained_S_all 1.114
_refine_ls_R_factor_all 0.0456
_refine_ls_R_factor_gt 0.0405
_refine_ls_shift/su_max 0.001
_refine_ls_shift/su_mean 0.000
_refine_ls_structure_factor_coef Fsqd
_refine_ls_weighting_details 'w=1/[\s^2^(Fo^2^)+(0.0371P)^2^+0.4962P] where P=(Fo^2^+2Fc^2^)/3'
_refine_ls_weighting_scheme calc
_refine_ls_wR_factor_gt 0.0886
_refine_ls_wR_factor_ref 0.0918
_reflns_Friedel_coverage 0.918
_reflns_Friedel_fraction_full 0.981
_reflns_Friedel_fraction_max 0.982
_reflns_number_gt 4994
_reflns_number_total 5395
_reflns_threshold_expression 'I > 2\s(I)'
_cod_data_source_file jo5b00232_si_002.cif
_cod_data_source_block a
_cod_original_cell_volume 2372.7(10)
_cod_original_sg_symbol_Hall 'P 41'
_cod_database_code 4036138
_shelxl_version_number 2013-4
_shelx_space_group_comment
;
The symmetry employed for this shelxl refinement is uniquely defined
by the following loop, which should always be used as a source of
symmetry information in preference to the above space-group names.
They are only intended as comments.
;
_diffrn_number_total 5618
_olex2_refinement_description
;
1. Fixed Uiso
 At 1.2 times of:
  All C(H) groups, All C(H,H) groups
 At 1.5 times of:
  All C(H,H,H) groups
2.a Ternary CH refined with riding coordinates:
 C1(H1), C2(H2)
2.b Secondary CH2 refined with riding coordinates:
 C12(H12A,H12B)
2.c Aromatic/amide H refined with riding coordinates:
 C5(H5), C7(H7), C8(H8), C10(H10), C11(H11), C14(H14), C15(H15), C16(H16),
 C17(H17), C18(H18)
2.d Idealised Me refined as rotating group:
 C21(H21A,H21B,H21C), C22(H22A,H22B,H22C), C23(H23A,H23B,H23C)
;

loop_
_space_group_symop_operation_xyz
'x, y, z'
'-y, x, z+1/4'
'-x, -y, z+1/2'
'y, -x, z+3/4'

loop_
_atom_site_label
_atom_site_type_symbol
_atom_site_fract_x
_atom_site_fract_y
_atom_site_fract_z
_atom_site_U_iso_or_equiv
_atom_site_adp_type
_atom_site_occupancy
_atom_site_site_symmetry_order
_atom_site_calc_flag
_atom_site_refinement_flags_posn
Br1 Br 0.57004(4) 0.58325(4) 0.41748(4) 0.05895(17) Uani 1 1 d .
F1 F 1.2204(2) 0.3689(3) 0.7050(2) 0.0750(10) Uani 1 1 d .
F2 F 1.1023(3) 0.4967(2) 0.7325(2) 0.0676(9) Uani 1 1 d .
F3 F 1.0939(2) 0.3403(3) 0.79323(18) 0.0625(8) Uani 1 1 d .
O1 O 0.8192(2) 0.1447(2) 0.63566(17) 0.0351(6) Uani 1 1 d .
O2 O 0.8349(3) 0.2347(2) 0.7892(2) 0.0529(9) Uani 1 1 d .
O3 O 0.8735(2) 0.4109(2) 0.74943(16) 0.0313(6) Uani 1 1 d .
N1 N 0.9496(2) 0.2705(2) 0.6796(2) 0.0287(6) Uani 1 1 d .
C1 C 0.9917(3) 0.3131(3) 0.5139(2) 0.0300(8) Uani 1 1 d .
H1 H 1.0395 0.3081 0.4660 0.036 Uiso 1 1 calc R
C2 C 0.9660(3) 0.1915(3) 0.5424(2) 0.0285(7) Uani 1 1 d .
H2 H 1.0377 0.1546 0.5525 0.034 Uiso 1 1 calc R
C3 C 0.9042(3) 0.1961(3) 0.6217(2) 0.0273(7) Uani 1 1 d .
C4 C 1.0384(3) 0.3436(3) 0.6561(2) 0.0306(8) Uani 1 1 d .
C5 C 1.0588(3) 0.3664(3) 0.5797(2) 0.0328(8) Uani 1 1 d .
H5 H 1.1155 0.4162 0.5665 0.039 Uiso 1 1 calc R
C6 C 0.8883(3) 0.3801(3) 0.4908(2) 0.0292(8) Uani 1 1 d .
C7 C 0.8483(3) 0.3777(3) 0.4122(3) 0.0379(8) Uani 1 1 d .
H7 H 0.8856 0.3354 0.3736 0.045 Uiso 1 1 calc R
C8 C 0.7534(4) 0.4373(4) 0.3901(3) 0.0412(9) Uani 1 1 d .
H8 H 0.7277 0.4351 0.3371 0.049 Uiso 1 1 calc R
C9 C 0.6985(3) 0.4991(3) 0.4470(3) 0.0380(9) Uani 1 1 d .
C10 C 0.7343(4) 0.5035(3) 0.5262(3) 0.0404(9) Uani 1 1 d .
H10 H 0.6956 0.5452 0.5645 0.048 Uiso 1 1 calc R
C11 C 0.8299(3) 0.4440(3) 0.5474(3) 0.0347(8) Uani 1 1 d .
H11 H 0.8555 0.4469 0.6004 0.042 Uiso 1 1 calc R
C12 C 0.9034(3) 0.1216(3) 0.4800(2) 0.0316(8) Uani 1 1 d .
H12A H 0.8255 0.1440 0.4804 0.038 Uiso 1 1 calc R
H12B H 0.9331 0.1391 0.4269 0.038 Uiso 1 1 calc R
C13 C 0.9091(3) -0.0039(3) 0.4920(2) 0.0337(8) Uani 1 1 d .
C14 C 1.0084(4) -0.0573(3) 0.5120(3) 0.0412(9) Uani 1 1 d .
H14 H 1.0721 -0.0152 0.5222 0.049 Uiso 1 1 calc R
C15 C 1.0134(5) -0.1734(4) 0.5169(3) 0.0568(13) Uani 1 1 d .
H15 H 1.0803 -0.2082 0.5303 0.068 Uiso 1 1 calc R
C16 C 0.9184(5) -0.2373(4) 0.5017(3) 0.0618(15) Uani 1 1 d .
H16 H 0.9217 -0.3149 0.5041 0.074 Uiso 1 1 calc R
C17 C 0.8206(5) -0.1849(4) 0.4832(3) 0.0612(15) Uani 1 1 d .
H17 H 0.7568 -0.2273 0.4739 0.073 Uiso 1 1 calc R
C18 C 0.8144(4) -0.0690(4) 0.4782(3) 0.0473(11) Uani 1 1 d .
H18 H 0.7469 -0.0349 0.4656 0.057 Uiso 1 1 calc R
C19 C 0.8796(3) 0.3004(3) 0.7462(2) 0.0323(8) Uani 1 1 d .
C20 C 0.8003(4) 0.4675(3) 0.8086(3) 0.0440(11) Uani 1 1 d .
C21 C 0.6808(4) 0.4323(5) 0.7921(4) 0.0668(16) Uani 1 1 d .
H21A H 0.6657 0.4383 0.7353 0.100 Uiso 1 1 calc GR
H21B H 0.6307 0.4800 0.8214 0.100 Uiso 1 1 calc GR
H21C H 0.6703 0.3564 0.8091 0.100 Uiso 1 1 calc GR
C22 C 0.8396(6) 0.4415(5) 0.8938(3) 0.0742(18) Uani 1 1 d .
H22A H 0.8296 0.3633 0.9046 0.111 Uiso 1 1 calc GR
H22B H 0.7968 0.4844 0.9318 0.111 Uiso 1 1 calc GR
H22C H 0.9172 0.4603 0.8989 0.111 Uiso 1 1 calc GR
C23 C 0.8159(5) 0.5891(4) 0.7868(4) 0.0706(18) Uani 1 1 d .
H23A H 0.8929 0.6093 0.7936 0.106 Uiso 1 1 calc GR
H23B H 0.7703 0.6346 0.8214 0.106 Uiso 1 1 calc GR
H23C H 0.7943 0.6007 0.7316 0.106 Uiso 1 1 calc GR
C24 C 1.1134(4) 0.3860(4) 0.7220(3) 0.0429(10) Uani 1 1 d .

loop_
_atom_site_aniso_label
_atom_site_aniso_U_11
_atom_site_aniso_U_22
_atom_site_aniso_U_33
_atom_site_aniso_U_23
_atom_site_aniso_U_13
_atom_site_aniso_U_12
Br1 0.0524(3) 0.0566(3) 0.0678(3) 0.0027(3) -0.0247(3) 0.0108(2)
F1 0.0272(13) 0.116(3) 0.082(2) -0.029(2) -0.0108(14) -0.0036(15)
F2 0.080(2) 0.0484(16) 0.075(2) -0.0197(15) -0.0245(17) -0.0107(15)
F3 0.0586(17) 0.084(2) 0.0451(16) 0.0061(15) -0.0193(14) -0.0078(16)
O1 0.0310(13) 0.0347(14) 0.0395(15) 0.0010(12) 0.0071(11) -0.0086(11)
O2 0.083(2) 0.0271(14) 0.0489(18) 0.0022(13) 0.0302(18) -0.0036(14)
O3 0.0369(14) 0.0227(12) 0.0342(14) -0.0044(10) 0.0074(11) -0.0009(10)
N1 0.0278(14) 0.0258(14) 0.0325(17) -0.0040(13) 0.0051(13) -0.0013(11)
C1 0.0275(17) 0.0299(17) 0.0327(19) -0.0026(15) 0.0077(15) -0.0024(14)
C2 0.0231(15) 0.0269(17) 0.0356(19) -0.0030(15) 0.0052(14) -0.0007(13)
C3 0.0252(17) 0.0235(16) 0.0332(19) -0.0008(14) 0.0005(14) 0.0026(14)
C4 0.0233(15) 0.0259(16) 0.043(2) -0.0062(16) -0.0013(15) -0.0022(13)
C5 0.0250(17) 0.0311(19) 0.042(2) -0.0045(16) 0.0041(15) -0.0054(15)
C6 0.0313(18) 0.0250(16) 0.0314(19) 0.0013(14) 0.0031(15) -0.0057(14)
C7 0.040(2) 0.043(2) 0.030(2) -0.0025(18) 0.0049(17) -0.0084(17)
C8 0.045(2) 0.045(2) 0.034(2) 0.0049(17) -0.0072(18) -0.0092(19)
C9 0.040(2) 0.0336(19) 0.040(2) 0.0041(17) -0.0081(17) -0.0043(17)
C10 0.044(2) 0.036(2) 0.041(2) -0.0007(18) -0.0001(18) 0.0074(17)
C11 0.043(2) 0.0304(19) 0.0307(19) 0.0011(15) -0.0020(16) 0.0026(16)
C12 0.0290(18) 0.0302(18) 0.036(2) -0.0041(15) 0.0021(15) -0.0040(14)
C13 0.038(2) 0.0307(19) 0.032(2) -0.0061(15) 0.0075(16) -0.0051(15)
C14 0.045(2) 0.0285(19) 0.050(3) -0.0026(17) 0.005(2) -0.0015(17)
C15 0.067(3) 0.032(2) 0.071(4) -0.003(2) 0.011(3) 0.004(2)
C16 0.085(4) 0.030(2) 0.070(4) -0.008(2) 0.022(3) -0.009(2)
C17 0.071(4) 0.042(3) 0.071(4) -0.015(2) 0.016(3) -0.023(3)
C18 0.045(2) 0.043(2) 0.054(3) -0.014(2) 0.008(2) -0.015(2)
C19 0.039(2) 0.0219(16) 0.036(2) -0.0016(14) 0.0062(16) -0.0012(14)
C20 0.055(3) 0.0295(19) 0.047(3) -0.0094(18) 0.022(2) 0.0007(18)
C21 0.046(3) 0.057(3) 0.097(5) -0.011(3) 0.029(3) 0.004(2)
C22 0.117(5) 0.064(3) 0.042(3) -0.020(3) 0.016(3) -0.011(3)
C23 0.091(4) 0.024(2) 0.097(5) -0.012(2) 0.041(4) 0.001(2)
C24 0.035(2) 0.046(2) 0.047(3) -0.005(2) -0.0061(18) -0.0016(18)

loop_
_atom_type_symbol
_atom_type_description
_atom_type_scat_dispersion_real
_atom_type_scat_dispersion_imag
_atom_type_scat_source
C C 0.0033 0.0016 'International Tables Vol C Tables 4.2.6.8 and 6.1.1.4'
H H 0.0000 0.0000 'International Tables Vol C Tables 4.2.6.8 and 6.1.1.4'
Br Br -0.2901 2.4595 'International Tables Vol C Tables 4.2.6.8 and 6.1.1.4'
F F 0.0171 0.0103 'International Tables Vol C Tables 4.2.6.8 and 6.1.1.4'
N N 0.0061 0.0033 'International Tables Vol C Tables 4.2.6.8 and 6.1.1.4'
O O 0.0106 0.0060 'International Tables Vol C Tables 4.2.6.8 and 6.1.1.4'

loop_
_geom_angle_atom_site_label_1
_geom_angle_atom_site_label_2
_geom_angle_atom_site_label_3
_geom_angle
C19 O3 C20 121.0(3)
C3 N1 C4 119.1(3)
C3 N1 C19 117.0(3)
C4 N1 C19 119.5(3)
C5 C1 C2 106.5(3)
C5 C1 C6 113.2(3)
C6 C1 C2 113.9(3)
C3 C2 C1 109.0(3)
C3 C2 C12 111.7(3)
C12 C2 C1 113.8(3)
O1 C3 N1 120.8(3)
O1 C3 C2 124.0(3)
N1 C3 C2 115.1(3)
N1 C4 C24 117.0(4)
C5 C4 N1 121.7(3)
C5 C4 C24 121.2(4)
C4 C5 C1 120.8(3)
C7 C6 C1 120.4(3)
C7 C6 C11 117.8(4)
C11 C6 C1 121.8(3)
C6 C7 C8 121.3(4)
C9 C8 C7 119.3(4)
C8 C9 Br1 119.9(3)
C8 C9 C10 121.7(4)
C10 C9 Br1 118.4(3)
C9 C10 C11 118.3(4)
C10 C11 C6 121.5(4)
C13 C12 C2 115.6(3)
C14 C13 C12 121.7(3)
C14 C13 C18 118.5(4)
C18 C13 C12 119.7(4)
C13 C14 C15 120.6(4)
C14 C15 C16 120.1(5)
C17 C16 C15 119.2(4)
C16 C17 C18 121.2(5)
C17 C18 C13 120.3(5)
O2 C19 O3 127.7(4)
O2 C19 N1 124.1(3)
O3 C19 N1 108.2(3)
O3 C20 C21 108.2(4)
O3 C20 C22 109.7(4)
O3 C20 C23 102.1(3)
C21 C20 C22 113.7(5)
C23 C20 C21 109.9(4)
C23 C20 C22 112.4(5)
F1 C24 F2 106.0(4)
F1 C24 C4 111.7(4)
F2 C24 C4 111.6(4)
F3 C24 F1 107.2(4)
F3 C24 F2 106.1(4)
F3 C24 C4 113.7(4)

loop_
_geom_bond_atom_site_label_1
_geom_bond_atom_site_label_2
_geom_bond_distance
Br1 C9 1.902(4)
F1 C24 1.327(5)
F2 C24 1.343(5)
F3 C24 1.321(6)
O1 C3 1.212(4)
O2 C19 1.187(5)
O3 C19 1.326(4)
O3 C20 1.479(5)
N1 C3 1.416(5)
N1 C4 1.431(4)
N1 C19 1.431(5)
C1 C2 1.561(5)
C1 C5 1.496(5)
C1 C6 1.524(5)
C2 C3 1.507(5)
C2 C12 1.526(5)
C4 C5 1.316(6)
C4 C24 1.502(6)
C6 C7 1.387(6)
C6 C11 1.397(5)
C7 C8 1.390(6)
C8 C9 1.367(6)
C9 C10 1.380(6)
C10 C11 1.393(6)
C12 C13 1.517(5)
C13 C14 1.390(6)
C13 C18 1.394(6)
C14 C15 1.393(6)
C15 C16 1.395(8)
C16 C17 1.364(9)
C17 C18 1.391(7)
C20 C21 1.516(7)
C20 C22 1.519(8)
C20 C23 1.512(6)

loop_
_geom_torsion_atom_site_label_1
_geom_torsion_atom_site_label_2
_geom_torsion_atom_site_label_3
_geom_torsion_atom_site_label_4
_geom_torsion
Br1 C9 C10 C11 -178.5(3)
N1 C4 C5 C1 -2.2(6)
N1 C4 C24 F1 128.2(4)
N1 C4 C24 F2 -113.3(4)
N1 C4 C24 F3 6.7(5)
C1 C2 C3 O1 131.1(4)
C1 C2 C3 N1 -46.0(4)
C1 C2 C12 C13 160.9(3)
C1 C6 C7 C8 179.4(4)
C1 C6 C11 C10 -178.9(3)
C2 C1 C5 C4 -36.1(5)
C2 C1 C6 C7 -89.3(4)
C2 C1 C6 C11 89.7(4)
C2 C12 C13 C14 -43.6(5)
C2 C12 C13 C18 140.2(4)
C3 N1 C4 C5 18.9(5)
C3 N1 C4 C24 -156.4(3)
C3 N1 C19 O2 53.7(6)
C3 N1 C19 O3 -125.5(3)
C3 C2 C12 C13 -75.1(4)
C4 N1 C3 O1 -169.4(3)
C4 N1 C3 C2 7.8(4)
C4 N1 C19 O2 -150.4(4)
C4 N1 C19 O3 30.5(5)
C5 C1 C2 C3 58.1(4)
C5 C1 C2 C12 -176.5(3)
C5 C1 C6 C7 148.8(4)
C5 C1 C6 C11 -32.2(5)
C5 C4 C24 F1 -47.0(5)
C5 C4 C24 F2 71.4(5)
C5 C4 C24 F3 -168.6(4)
C6 C1 C2 C3 -67.4(4)
C6 C1 C2 C12 57.9(4)
C6 C1 C5 C4 89.8(4)
C6 C7 C8 C9 -0.2(6)
C7 C6 C11 C10 0.2(6)
C7 C8 C9 Br1 178.9(3)
C7 C8 C9 C10 -0.3(6)
C8 C9 C10 C11 0.8(6)
C9 C10 C11 C6 -0.7(6)
C11 C6 C7 C8 0.3(6)
C12 C2 C3 O1 4.5(5)
C12 C2 C3 N1 -172.5(3)
C12 C13 C14 C15 -175.3(4)
C12 C13 C18 C17 175.3(4)
C13 C14 C15 C16 0.0(7)
C14 C13 C18 C17 -1.0(7)
C14 C15 C16 C17 -1.0(8)
C15 C16 C17 C18 0.9(9)
C16 C17 C18 C13 0.1(8)
C18 C13 C14 C15 1.0(6)
C19 O3 C20 C21 -61.0(5)
C19 O3 C20 C22 63.6(5)
C19 O3 C20 C23 -177.0(4)
C19 N1 C3 O1 -13.3(5)
C19 N1 C3 C2 163.9(3)
C19 N1 C4 C5 -136.6(4)
C19 N1 C4 C24 48.2(5)
C20 O3 C19 O2 -3.6(7)
C20 O3 C19 N1 175.6(3)
C24 C4 C5 C1 172.9(3)
